data_1518382
loop_
_publ_author_name
'Mitra, Monojit'
'Manna, Prankrishna'
'Bauz\'a, Antonio'
'Ballester, Pablo'
'Seth, Saikat Kumar'
'Ray Choudhury, Somnath'
'Frontera, Antonio'
'Mukhopadhyay, Subrata'

_publ_section_title
;
 3-Picoline mediated self-assembly of M(II)-malonate complexes (M =
 Ni/Co/Mn/Mg/Zn/Cu) assisted by various weak forces involving lone
 pair-\p, \p-\p, and anion&#x00B7;&#x00B7;&#x00B7;\p-hole interactions.
;
_journal_issue 50
_journal_name_full 'The journal of physical chemistry. B'
_journal_page_first 14713
_journal_page_last 14726
_journal_paper_doi 10.1021/jp510075m
_journal_volume 118
_journal_year 2014
_chemical_formula_sum 'C15 H20 Cu0.5 F6 N4 O4 P'
_chemical_formula_weight 497.09
_chemical_name_systematic
; 
 ? 
;
_space_group_IT_number 12
_symmetry_cell_setting monoclinic
_symmetry_space_group_name_Hall '-C 2y'
_symmetry_space_group_name_H-M 'C 1 2/m 1'
_atom_sites_solution_hydrogens geom
_atom_sites_solution_primary direct
_atom_sites_solution_secondary difmap
_audit_creation_method SHELXL-97
_cell_angle_alpha 90.00
_cell_angle_beta 96.627(7)
_cell_angle_gamma 90.00
_cell_formula_units_Z 4
_cell_length_a 12.330(2)
_cell_length_b 18.095(3)
_cell_length_c 8.7426(17)
_cell_measurement_reflns_used 1417
_cell_measurement_temperature 100(2)
_cell_measurement_theta_max 28.86
_cell_measurement_theta_min 3.25
_cell_volume 1937.5(6)
_computing_cell_refinement 'Bruker APEX2 v2011.4-0'
_computing_data_collection 'Bruker APEX2 v2011.4-0'
_computing_data_reduction 'Bruker SAINT V7.60A'
_computing_molecular_graphics 'Bruker SHELXTL'
_computing_publication_material 'Bruker SHELXTL'
_computing_structure_refinement 'SHELXS-97 (Sheldrick, 2008)'
_computing_structure_solution Sir2011
_diffrn_ambient_temperature 100(2)
_diffrn_detector_area_resol_mean 512
_diffrn_detector_type '4K CCD area detector APEX II'
_diffrn_measured_fraction_theta_full 1.000
_diffrn_measured_fraction_theta_max 0.895
_diffrn_measurement_device_type 'APEX DUO Kappa 4-axis goniometer'
_diffrn_measurement_method
;
 Fullsphere data collection, phi and omega scans
;
_diffrn_measurement_specimen_support 'magnetic support whith MicroMount'
_diffrn_radiation_monochromator 'Quazar MX Multilayer Optics'
_diffrn_radiation_type MoK\a
_diffrn_radiation_wavelength 0.71073
_diffrn_reflns_av_R_equivalents 0.0000
_diffrn_reflns_av_sigmaI/netI 0.0661
_diffrn_reflns_limit_h_max 16
_diffrn_reflns_limit_h_min -16
_diffrn_reflns_limit_k_max 24
_diffrn_reflns_limit_k_min 0
_diffrn_reflns_limit_l_max 11
_diffrn_reflns_limit_l_min 0
_diffrn_reflns_number 2570
_diffrn_reflns_theta_full 25.00
_diffrn_reflns_theta_max 29.83
_diffrn_reflns_theta_min 2.01
_diffrn_source 'Micorfocus source E025 IuS'
_diffrn_source_current 0.6
_diffrn_source_power 50
_diffrn_source_size '0.2 mm x 0.2 mm fine focus'
_diffrn_source_type 'Bruker APEX DUO'
_exptl_absorpt_coefficient_mu 0.764
_exptl_absorpt_correction_T_max 0.9139
_exptl_absorpt_correction_T_min 0.8319
_exptl_absorpt_correction_type empirical
_exptl_absorpt_process_details
; 
 TWINABS Version 2008/0 Bruker-Nonius
 Blessing, Acta Cryst. (1995) A51 33-38
;
_exptl_crystal_colour blue
_exptl_crystal_density_diffrn 1.704
_exptl_crystal_density_method 'not measured'
_exptl_crystal_description block
_exptl_crystal_F_000 1014
_exptl_crystal_size_max 0.25
_exptl_crystal_size_mid 0.15
_exptl_crystal_size_min 0.12
_refine_diff_density_max 1.135
_refine_diff_density_min -1.062
_refine_diff_density_rms 0.131
_refine_ls_extinction_method none
_refine_ls_goodness_of_fit_ref 1.210
_refine_ls_hydrogen_treatment noref
_refine_ls_matrix_type full
_refine_ls_number_parameters 150
_refine_ls_number_reflns 2570
_refine_ls_number_restraints 0
_refine_ls_restrained_S_all 1.210
_refine_ls_R_factor_all 0.0832
_refine_ls_R_factor_gt 0.0645
_refine_ls_shift/su_max 0.000
_refine_ls_shift/su_mean 0.000
_refine_ls_structure_factor_coef Fsqd
_refine_ls_weighting_details 'calc w=1/[\s^2^(Fo^2^)+(0.1000P)^2^+0.0000P] where P=(Fo^2^+2Fc^2^)/3'
_refine_ls_weighting_scheme calc
_refine_ls_wR_factor_gt 0.1771
_refine_ls_wR_factor_ref 0.1843
_reflns_number_gt 1931
_reflns_number_total 2570
_reflns_threshold_expression >2sigma(I)
_cod_data_source_file jp510075m_si_008.cif
_cod_data_source_block mo_mm161_04
_cod_depositor_comments
;
The following automatic conversions were performed:
'_diffrn_measurement_specimen_suppport' tag replaced with
'_diffrn_measurement_specimen_support'.

Automatic conversion script
Id: cif_correct_tags 1440 2010-10-19 06:21:57Z saulius 

The following automatic conversions were performed:

'_symmetry_cell_setting' value 'Monoclinic' changed to 'monoclinic'
according to
/home/saulius/struct/COD-crude-data--automatic-downloads/rss-feeds/ACS/lib/dictionaries/cif_core.dic
dictionary named 'cif_core.dic' version 2.4.2 from 2011-04-26.

Automatic conversion script
Id: cif_fix_values 2935 2014-11-11 08:27:57Z andrius 

 Adding full bibliography for 1518378--1518383.cif.
;
_cod_original_sg_symbol_H-M C2/m
_cod_original_formula_sum 'C15 H20 Cu0.50 F6 N4 O4 P'
_cod_database_code 1518382

loop_
_symmetry_equiv_pos_as_xyz
'x, y, z'
'-x, y, -z'
'x+1/2, y+1/2, z'
'-x+1/2, y+1/2, -z'
'-x, -y, -z'
'x, -y, z'
'-x+1/2, -y+1/2, -z'
'x+1/2, -y+1/2, z'

loop_
_atom_site_label
_atom_site_type_symbol
_atom_site_fract_x
_atom_site_fract_y
_atom_site_fract_z
_atom_site_U_iso_or_equiv
_atom_site_adp_type
_atom_site_occupancy
_atom_site_symmetry_multiplicity
_atom_site_calc_flag
_atom_site_refinement_flags
C1 C 0.7090(3) 0.57211(14) 0.5041(4) 0.0221(6) Uani 1 1 d .
C2 C 0.7549(3) 0.5000 0.4518(5) 0.0225(9) Uani 1 2 d S
H2A H 0.7458 0.5000 0.3378 0.027 Uiso 1 2 calc SR
H2B H 0.8344 0.5000 0.4855 0.027 Uiso 1 2 calc SR
C1A C 1.0525(2) 0.24690(15) 0.7000(4) 0.0217(6) Uani 1 1 d .
C2A C 0.9950(3) 0.30661(14) 0.7577(4) 0.0249(7) Uani 1 1 d .
C3A C 0.9076(3) 0.29121(16) 0.8352(4) 0.0274(7) Uani 1 1 d .
H3A H 0.8664 0.3309 0.8699 0.033 Uiso 1 1 calc R
C4A C 0.8770(3) 0.21795(18) 0.8652(4) 0.0281(7) Uani 1 1 d .
H4A H 0.8170 0.2082 0.9214 0.034 Uiso 1 1 calc R
C5A C 0.9345(3) 0.16234(16) 0.8126(4) 0.0273(7) Uani 1 1 d .
H5A H 0.9158 0.1126 0.8319 0.033 Uiso 1 1 calc R
C6A C 1.0316(3) 0.38428(16) 0.7312(5) 0.0378(9) Uani 1 1 d .
H6A1 H 0.9792 0.4192 0.7667 0.057 Uiso 1 1 calc R
H6A2 H 1.0359 0.3919 0.6211 0.057 Uiso 1 1 calc R
H6A3 H 1.1037 0.3924 0.7886 0.057 Uiso 1 1 calc R
Cu1 Cu 0.5000 0.5000 0.5000 0.0194(2) Uani 1 4 d S
F1 F 0.6410(2) 0.5000 1.0804(3) 0.0353(7) Uani 1 2 d S
F2 F 0.8184(3) 0.5000 1.0411(4) 0.0531(9) Uani 1 2 d S
F3 F 0.7724(2) 0.5000 0.7859(3) 0.0335(7) Uani 1 2 d S
F4 F 0.5935(2) 0.5000 0.8246(4) 0.0552(10) Uani 1 2 d S
F5 F 0.7061(2) 0.58768(10) 0.9322(3) 0.0525(7) Uani 1 1 d .
N1A N 1.0200(2) 0.17739(12) 0.7314(3) 0.0223(6) Uani 1 1 d .
H1A H 1.0560 0.1400 0.6974 0.027 Uiso 1 1 calc R
N2A N 1.1363(2) 0.25392(13) 0.6194(3) 0.0273(6) Uani 1 1 d .
H2A1 H 1.1689 0.2143 0.5881 0.033 Uiso 1 1 calc R
H2A2 H 1.1595 0.2982 0.5971 0.033 Uiso 1 1 calc R
O1 O 0.60541(17) 0.57686(10) 0.5208(3) 0.0229(5) Uani 1 1 d .
O2 O 0.76887(17) 0.62633(11) 0.5249(3) 0.0270(5) Uani 1 1 d .
P1 P 0.70802(10) 0.5000 0.93319(14) 0.0251(3) Uani 1 2 d S

loop_
_atom_site_aniso_label
_atom_site_aniso_U_11
_atom_site_aniso_U_22
_atom_site_aniso_U_33
_atom_site_aniso_U_23
_atom_site_aniso_U_13
_atom_site_aniso_U_12
C1 0.0282(15) 0.0189(12) 0.0198(16) 0.0039(11) 0.0052(12) -0.0009(11)
C2 0.026(2) 0.0204(17) 0.022(2) 0.000 0.0075(18) 0.000
C1A 0.0267(16) 0.0195(12) 0.0186(16) -0.0005(11) 0.0017(13) -0.0045(11)
C2A 0.0299(15) 0.0206(13) 0.0240(18) 0.0009(11) 0.0025(13) -0.0012(12)
C3A 0.0301(16) 0.0268(14) 0.0250(18) -0.0043(13) 0.0021(14) 0.0038(13)
C4A 0.0271(16) 0.0340(16) 0.0243(18) 0.0004(13) 0.0080(14) -0.0039(13)
C5A 0.0321(16) 0.0226(13) 0.0289(18) -0.0012(12) 0.0110(14) -0.0072(12)
C6A 0.047(2) 0.0182(13) 0.051(3) -0.0010(14) 0.0152(19) 0.0028(14)
Cu1 0.0254(4) 0.0123(3) 0.0213(4) 0.000 0.0059(3) 0.000
F1 0.0533(18) 0.0265(12) 0.0297(17) 0.000 0.0206(14) 0.000
F2 0.0453(18) 0.074(2) 0.038(2) 0.000 -0.0031(16) 0.000
F3 0.0357(15) 0.0394(14) 0.0278(16) 0.000 0.0142(12) 0.000
F4 0.0293(15) 0.099(3) 0.039(2) 0.000 0.0107(14) 0.000
F5 0.0752(17) 0.0202(9) 0.0700(19) 0.0072(9) 0.0415(15) 0.0048(10)
N1A 0.0291(13) 0.0159(10) 0.0228(15) -0.0011(9) 0.0064(11) -0.0019(10)
N2A 0.0331(14) 0.0166(11) 0.0340(17) -0.0006(10) 0.0118(13) -0.0047(10)
O1 0.0248(11) 0.0170(9) 0.0277(13) 0.0007(8) 0.0060(9) 0.0018(8)
O2 0.0297(11) 0.0196(9) 0.0332(14) 0.0022(9) 0.0105(10) -0.0060(9)
P1 0.0362(7) 0.0186(5) 0.0222(7) 0.000 0.0103(5) 0.000

loop_
_atom_type_symbol
_atom_type_description
_atom_type_scat_dispersion_real
_atom_type_scat_dispersion_imag
_atom_type_scat_source
C C 0.0033 0.0016 'International Tables Vol C Tables 4.2.6.8 and 6.1.1.4'
H H 0.0000 0.0000 'International Tables Vol C Tables 4.2.6.8 and 6.1.1.4'
N N 0.0061 0.0033 'International Tables Vol C Tables 4.2.6.8 and 6.1.1.4'
O O 0.0106 0.0060 'International Tables Vol C Tables 4.2.6.8 and 6.1.1.4'
F F 0.0171 0.0103 'International Tables Vol C Tables 4.2.6.8 and 6.1.1.4'
P P 0.1023 0.0942 'International Tables Vol C Tables 4.2.6.8 and 6.1.1.4'
Cu Cu 0.3201 1.2651 'International Tables Vol C Tables 4.2.6.8 and 6.1.1.4'

loop_
_geom_angle_atom_site_label_1
_geom_angle_atom_site_label_2
_geom_angle_atom_site_label_3
_geom_angle
_geom_angle_site_symmetry_1
_geom_angle_site_symmetry_3
O2 C1 O1 120.6(3) . .
O2 C1 C2 119.6(3) . .
O1 C1 C2 119.7(3) . .
C1 C2 C1 119.1(4) 6_565 .
N2A C1A N1A 117.6(3) . .
N2A C1A C2A 124.8(3) . .
N1A C1A C2A 117.6(3) . .
C3A C2A C1A 118.5(3) . .
C3A C2A C6A 122.4(3) . .
C1A C2A C6A 119.1(3) . .
C2A C3A C4A 121.8(3) . .
C5A C4A C3A 118.5(3) . .
C4A C5A N1A 119.9(3) . .
O1 Cu1 O1 85.75(12) 5_666 6_565
O1 Cu1 O1 94.25(12) 5_666 2_656
O1 Cu1 O1 180.000(1) 6_565 2_656
O1 Cu1 O1 180.000(1) 5_666 .
O1 Cu1 O1 94.25(12) 6_565 .
O1 Cu1 O1 85.75(12) 2_656 .
C1A N1A C5A 123.6(3) . .
C1 O1 Cu1 127.53(17) . .
F2 P1 F5 90.82(12) . .
F2 P1 F5 90.82(12) . 6_565
F5 P1 F5 178.3(2) . 6_565
F2 P1 F3 90.39(18) . .
F5 P1 F3 90.24(9) . .
F5 P1 F3 90.24(9) 6_565 .
F2 P1 F4 179.1(2) . .
F5 P1 F4 89.18(12) . .
F5 P1 F4 89.18(12) 6_565 .
F3 P1 F4 90.49(17) . .
F2 P1 F1 90.53(19) . .
F5 P1 F1 89.75(9) . .
F5 P1 F1 89.75(9) 6_565 .
F3 P1 F1 179.08(18) . .
F4 P1 F1 88.59(17) . .

loop_
_geom_bond_atom_site_label_1
_geom_bond_atom_site_label_2
_geom_bond_distance
_geom_bond_site_symmetry_2
C1 O2 1.228(4) .
C1 O1 1.306(4) .
C1 C2 1.514(3) .
C2 C1 1.514(3) 6_565
C1A N2A 1.322(4) .
C1A N1A 1.358(3) .
C1A C2A 1.417(4) .
C2A C3A 1.366(4) .
C2A C6A 1.502(4) .
C3A C4A 1.411(4) .
C4A C5A 1.343(4) .
C5A N1A 1.364(4) .
Cu1 O1 1.8979(19) 5_666
Cu1 O1 1.8979(19) 6_565
Cu1 O1 1.8979(19) 2_656
Cu1 O1 1.898(2) .
F1 P1 1.608(3) .
F2 P1 1.564(4) .
F3 P1 1.589(3) .
F4 P1 1.608(4) .
F5 P1 1.5868(19) .
P1 F5 1.5869(19) 6_565

loop_
_geom_torsion_atom_site_label_1
_geom_torsion_atom_site_label_2
_geom_torsion_atom_site_label_3
_geom_torsion_atom_site_label_4
_geom_torsion
_geom_torsion_site_symmetry_1
_geom_torsion_site_symmetry_4
O2 C1 C2 C1 147.8(3) . 6_565
O1 C1 C2 C1 -35.0(6) . 6_565
N2A C1A C2A C3A 178.0(3) . .
N1A C1A C2A C3A -2.8(5) . .
N2A C1A C2A C6A -1.9(5) . .
N1A C1A C2A C6A 177.4(3) . .
C1A C2A C3A C4A 3.0(5) . .
C6A C2A C3A C4A -177.1(3) . .
C2A C3A C4A C5A -1.4(5) . .
C3A C4A C5A N1A -0.4(5) . .
N2A C1A N1A C5A -179.7(3) . .
C2A C1A N1A C5A 1.0(5) . .
C4A C5A N1A C1A 0.6(5) . .
O2 C1 O1 Cu1 -178.2(2) . .
C2 C1 O1 Cu1 4.6(5) . .
O1 Cu1 O1 C1 -30(80) 5_666 .
O1 Cu1 O1 C1 18.3(3) 6_565 .
O1 Cu1 O1 C1 -161.7(3) 2_656 .
